data_7059558
loop_
_publ_author_name
'Yue, Guizhou'
'Dou, Zhengjie'
'Zhou, Zexi'
'Zhang, Li'
'Feng, Juhua'
'Chen, Huabao'
'Yin, Zhongqiong'
'Song, Xu'
'Liang, Xiaoxia'
'Wang, Xianxiang'
'Rao, Hanbing'
'Lu, Cuifen'

_publ_section_title
;
 Rapid abnormal [3+2]-cycloaddition of isatin N,N&#x2032;-cyclic
 azomethine imine 1,3-dipoles with chalcones
;
_journal_issue 21
_journal_name_full 'New Journal of Chemistry'
_journal_page_first 8813
_journal_page_last 8817
_journal_paper_doi 10.1039/D0NJ00887G
_journal_volume 44
_journal_year 2020
_chemical_formula_moiety 'C29 H23 F N4 O5'
_chemical_formula_sum 'C29 H23 F N4 O5'
_chemical_formula_weight 526.51
_space_group_crystal_system monoclinic
_space_group_IT_number 14
_space_group_name_Hall '-P 2yn'
_space_group_name_H-M_alt 'P 1 21/n 1'
_atom_sites_solution_hydrogens geom
_audit_creation_date 2019-12-22
_audit_creation_method
;
Olex2 1.2
(compiled 2018.05.29 svn.r3508 for OlexSys, GUI svn.r5506)
;
_audit_update_record
;
2019-12-22 deposited with the CCDC.	2020-05-04 downloaded from the CCDC.
;
_cell_angle_alpha 90
_cell_angle_beta 90.332(2)
_cell_angle_gamma 90
_cell_formula_units_Z 4
_cell_length_a 14.0549(7)
_cell_length_b 8.6729(4)
_cell_length_c 20.6537(9)
_cell_measurement_reflns_used 9914
_cell_measurement_temperature 273(2)
_cell_measurement_theta_max 27.22
_cell_measurement_theta_min 2.93
_cell_volume 2517.6(2)
_computing_cell_refinement 'SAINT V8.38A (?, 2016)'
_computing_data_reduction 'SAINT V8.38A (?, 2016)'
_computing_molecular_graphics 'Olex2 (Dolomanov et al., 2009)'
_computing_publication_material 'Olex2 (Dolomanov et al., 2009)'
_computing_structure_refinement 'XL (Sheldrick, 2008)'
_computing_structure_solution 'SHELXT 2014/5 (Sheldrick, 2014)'
_diffrn_ambient_temperature 273.15
_diffrn_measured_fraction_theta_full 0.998
_diffrn_measured_fraction_theta_max 0.996
_diffrn_measurement_device_type 'Bruker APEX-II CCD'
_diffrn_measurement_method '\f and \w scans'
_diffrn_radiation_type MoK\a
_diffrn_radiation_wavelength 0.71073
_diffrn_reflns_av_R_equivalents 0.0449
_diffrn_reflns_av_unetI/netI 0.0248
_diffrn_reflns_Laue_measured_fraction_full 0.998
_diffrn_reflns_Laue_measured_fraction_max 0.996
_diffrn_reflns_limit_h_max 18
_diffrn_reflns_limit_h_min -18
_diffrn_reflns_limit_k_max 11
_diffrn_reflns_limit_k_min -11
_diffrn_reflns_limit_l_max 26
_diffrn_reflns_limit_l_min -26
_diffrn_reflns_number 38972
_diffrn_reflns_point_group_measured_fraction_full 0.998
_diffrn_reflns_point_group_measured_fraction_max 0.996
_diffrn_reflns_theta_full 25.242
_diffrn_reflns_theta_max 27.554
_diffrn_reflns_theta_min 2.899
_diffrn_standards_number 0
_exptl_absorpt_coefficient_mu 0.102
_exptl_absorpt_correction_T_max 0.7355
_exptl_absorpt_correction_T_min 0.6921
_exptl_absorpt_correction_type multi-scan
_exptl_absorpt_process_details
;
SADABS-2016/2 (Bruker,2016/2) was used for absorption correction.
wR2(int) was 0.1610 before and 0.0814 after correction.
The Ratio of minimum to maximum transmission is 0.9410.
The \l/2 correction factor is Not present.
;
_exptl_crystal_colour colorless
_exptl_crystal_density_diffrn 1.389
_exptl_crystal_description block
_exptl_crystal_F_000 1096
_exptl_crystal_size_max 0.28
_exptl_crystal_size_mid 0.21
_exptl_crystal_size_min 0.15
_refine_diff_density_max 0.399
_refine_diff_density_min -0.355
_refine_diff_density_rms 0.054
_refine_ls_extinction_method none
_refine_ls_goodness_of_fit_ref 1.015
_refine_ls_hydrogen_treatment constr
_refine_ls_matrix_type full
_refine_ls_number_parameters 352
_refine_ls_number_reflns 5803
_refine_ls_number_restraints 0
_refine_ls_restrained_S_all 1.015
_refine_ls_R_factor_all 0.0717
_refine_ls_R_factor_gt 0.0533
_refine_ls_shift/su_max 0.000
_refine_ls_shift/su_mean 0.000
_refine_ls_structure_factor_coef Fsqd
_refine_ls_weighting_details 'w=1/[\s^2^(Fo^2^)+(0.0609P)^2^+1.5411P] where P=(Fo^2^+2Fc^2^)/3'
_refine_ls_weighting_scheme calc
_refine_ls_wR_factor_gt 0.1245
_refine_ls_wR_factor_ref 0.1390
_reflns_Friedel_coverage 0.000
_reflns_number_gt 4523
_reflns_number_total 5803
_reflns_threshold_expression 'I > 2\s(I)'
_cod_data_source_file d0nj00887g2.cif
_cod_data_source_block 2_a
_cod_depositor_comments
;Adding full bibliography for 7059558.cif.

 Adding full bibliography for 7059558.cif.
;
_cod_database_code 7059558
_shelx_shelxl_version_number 2018/3
_shelx_space_group_comment
;
The symmetry employed for this shelxl refinement is uniquely defined
by the following loop, which should always be used as a source of
symmetry information in preference to the above space-group names.
They are only intended as comments.
;
_shelx_estimated_absorpt_t_max 0.985
_shelx_estimated_absorpt_t_min 0.972
_olex2_refinement_description
;
1. Fixed Uiso
 At 1.2 times of:
  All C(H) groups, All C(H,H) groups, All N(H) groups
2.a Ternary CH refined with riding coordinates:
 C8(H8), C7(H7), C16(H16)
2.b Secondary CH2 refined with riding coordinates:
 C17(H17A,H17B), C27(H27A,H27B)
2.c Aromatic/amide H refined with riding coordinates:
 N3(H3), C5(H5), C15(H15), C4(H4), C23(H23), C1(H1), C14(H14), C11(H11),
 C2(H2), C12(H12), C24(H24), C26(H26), C25(H25), C28(H28)
2.d X=CH2 refined with riding coordinates:
 C29(H29A,H29B)
;
_olex2_submission_special_instructions 'No special instructions were received'

loop_
_space_group_symop_operation_xyz
'x, y, z'
'-x+1/2, y+1/2, -z+1/2'
'-x, -y, -z'
'x-1/2, -y-1/2, z-1/2'

loop_
_atom_site_label
_atom_site_type_symbol
_atom_site_fract_x
_atom_site_fract_y
_atom_site_fract_z
_atom_site_U_iso_or_equiv
_atom_site_adp_type
_atom_site_occupancy
_atom_site_site_symmetry_order
_atom_site_calc_flag
_atom_site_refinement_flags_posn
_atom_site_refinement_flags_adp
_atom_site_refinement_flags_occupancy
_atom_site_disorder_assembly
_atom_site_disorder_group
O5 O 0.74716(9) 0.40435(16) 0.26278(6) 0.0383(3) Uani 1 1 d . . . . .
O1 O 0.50335(9) 0.56813(16) 0.43455(6) 0.0420(3) Uani 1 1 d . . . . .
F1 F 0.25653(10) 0.78293(18) 0.15711(7) 0.0693(4) Uani 1 1 d . . . . .
N2 N 0.58250(9) 0.20985(15) 0.29247(7) 0.0270(3) Uani 1 1 d . . . . .
O4 O 0.51633(10) -0.16674(16) 0.32976(9) 0.0572(4) Uani 1 1 d . . . . .
N3 N 0.59895(10) 0.05086(16) 0.30411(8) 0.0337(3) Uani 1 1 d . . . . .
H3 H 0.653518 0.008000 0.298739 0.040 Uiso 1 1 calc R . . . .
N4 N 0.79378(10) 0.28131(19) 0.35613(8) 0.0386(4) Uani 1 1 d . . . . .
C19 C 0.62902(10) 0.31360(18) 0.34117(7) 0.0247(3) Uani 1 1 d . . . . .
C6 C 0.40560(11) 0.49708(19) 0.27986(8) 0.0286(3) Uani 1 1 d . . . . .
N1 N 0.92915(13) 0.8215(2) 0.46088(9) 0.0518(5) Uani 1 1 d . . . . .
C8 C 0.56325(10) 0.45602(18) 0.33740(7) 0.0248(3) Uani 1 1 d . . . . .
H8 H 0.582298 0.518710 0.300186 0.030 Uiso 1 1 calc R . . . .
C7 C 0.46161(11) 0.39202(19) 0.32436(8) 0.0277(3) Uani 1 1 d . . . . .
H7 H 0.428058 0.384090 0.365691 0.033 Uiso 1 1 calc R . . . .
O3 O 0.95323(13) 0.8252(3) 0.51727(8) 0.0814(6) Uani 1 1 d . . . . .
C20 C 0.72993(11) 0.34230(19) 0.31429(8) 0.0285(3) Uani 1 1 d . . . . .
C16 C 0.47715(11) 0.22896(19) 0.29748(9) 0.0300(4) Uani 1 1 d . . . . .
H16 H 0.449527 0.223721 0.253860 0.036 Uiso 1 1 calc R . . . .
C22 C 0.65106(12) 0.24903(19) 0.40785(8) 0.0306(4) Uani 1 1 d . . . . .
C9 C 0.56937(12) 0.55493(19) 0.39782(8) 0.0285(3) Uani 1 1 d . . . . .
C5 C 0.42308(12) 0.4982(2) 0.21398(9) 0.0355(4) Uani 1 1 d . . . . .
H5 H 0.469631 0.433310 0.197353 0.043 Uiso 1 1 calc R . . . .
O2 O 0.97900(14) 0.8690(3) 0.41763(9) 0.0863(7) Uani 1 1 d . . . . .
C10 C 0.66341(12) 0.62847(19) 0.41316(8) 0.0308(4) Uani 1 1 d . . . . .
C21 C 0.74889(13) 0.2300(2) 0.41347(9) 0.0377(4) Uani 1 1 d . . . . .
C15 C 0.71912(13) 0.6950(2) 0.36554(8) 0.0355(4) Uani 1 1 d . . . . .
H15 H 0.698014 0.694780 0.322779 0.043 Uiso 1 1 calc R . . . .
C4 C 0.37278(13) 0.5937(2) 0.17217(10) 0.0416(4) Uani 1 1 d . . . . .
H4 H 0.384197 0.592542 0.127860 0.050 Uiso 1 1 calc R . . . .
C18 C 0.52155(12) -0.0275(2) 0.32436(10) 0.0371(4) Uani 1 1 d . . . . .
C23 C 0.59459(15) 0.2177(2) 0.46060(9) 0.0423(5) Uani 1 1 d . . . . .
H23 H 0.529136 0.232584 0.458234 0.051 Uiso 1 1 calc R . . . .
C1 C 0.33762(13) 0.5976(2) 0.30393(10) 0.0387(4) Uani 1 1 d . . . . .
H1 H 0.325473 0.599612 0.348138 0.046 Uiso 1 1 calc R . . . .
C13 C 0.83491(14) 0.7582(2) 0.44442(9) 0.0393(4) Uani 1 1 d . . . . .
C14 C 0.80549(14) 0.7616(2) 0.38087(9) 0.0405(4) Uani 1 1 d . . . . .
H14 H 0.842693 0.807454 0.349148 0.049 Uiso 1 1 calc R . . . .
C17 C 0.44307(12) 0.0893(2) 0.33603(11) 0.0413(5) Uani 1 1 d . . . . .
H17A H 0.437392 0.113555 0.381692 0.050 Uiso 1 1 calc R . . . .
H17B H 0.382307 0.052139 0.319911 0.050 Uiso 1 1 calc R . . . .
C11 C 0.69476(15) 0.6291(3) 0.47726(9) 0.0439(5) Uani 1 1 d . . . . .
H11 H 0.657087 0.585989 0.509413 0.053 Uiso 1 1 calc R . . . .
C3 C 0.30619(13) 0.6892(2) 0.19805(11) 0.0436(5) Uani 1 1 d . . . . .
C2 C 0.28743(14) 0.6953(2) 0.26269(11) 0.0480(5) Uani 1 1 d . . . . .
H2 H 0.242174 0.763231 0.278829 0.058 Uiso 1 1 calc R . . . .
C12 C 0.78124(16) 0.6932(3) 0.49310(9) 0.0492(5) Uani 1 1 d . . . . .
H12 H 0.803128 0.692804 0.535683 0.059 Uiso 1 1 calc R . . . .
C27 C 0.89665(13) 0.2794(3) 0.34556(12) 0.0514(5) Uani 1 1 d . . . . .
H27A H 0.908727 0.279545 0.299369 0.062 Uiso 1 1 calc R . . . .
H27B H 0.922804 0.184908 0.363358 0.062 Uiso 1 1 calc R . . . .
C24 C 0.6365(2) 0.1637(3) 0.51738(10) 0.0596(6) Uani 1 1 d . . . . .
H24 H 0.598838 0.142140 0.553133 0.071 Uiso 1 1 calc R . . . .
C26 C 0.79157(17) 0.1760(3) 0.46922(11) 0.0567(6) Uani 1 1 d . . . . .
H26 H 0.857147 0.162935 0.471992 0.068 Uiso 1 1 calc R . . . .
C25 C 0.7330(2) 0.1420(3) 0.52098(12) 0.0675(7) Uani 1 1 d . . . . .
H25 H 0.759760 0.103645 0.558999 0.081 Uiso 1 1 calc R . . . .
C28 C 0.94602(17) 0.4126(4) 0.37548(18) 0.0837(10) Uani 1 1 d . . . . .
H28 H 0.917628 0.452264 0.412472 0.100 Uiso 1 1 calc R . . . .
C29 C 1.0194(2) 0.4783(4) 0.3583(2) 0.0999(12) Uani 1 1 d . . . . .
H29A H 1.051544 0.444717 0.321701 0.120 Uiso 1 1 calc R . . . .
H29B H 1.042654 0.561578 0.381982 0.120 Uiso 1 1 calc R . . . .

loop_
_atom_site_aniso_label
_atom_site_aniso_U_11
_atom_site_aniso_U_22
_atom_site_aniso_U_33
_atom_site_aniso_U_23
_atom_site_aniso_U_13
_atom_site_aniso_U_12
O5 0.0333(6) 0.0455(7) 0.0362(7) -0.0020(6) 0.0125(5) -0.0097(6)
O1 0.0416(7) 0.0452(8) 0.0394(7) -0.0045(6) 0.0146(6) 0.0046(6)
F1 0.0564(8) 0.0718(9) 0.0796(10) 0.0262(8) -0.0131(7) 0.0258(7)
N2 0.0236(6) 0.0236(7) 0.0338(7) -0.0011(6) 0.0035(5) -0.0003(5)
O4 0.0452(8) 0.0268(7) 0.0996(13) 0.0154(7) 0.0003(8) 0.0001(6)
N3 0.0263(7) 0.0241(7) 0.0508(9) -0.0018(6) 0.0052(6) 0.0040(6)
N4 0.0231(7) 0.0455(9) 0.0472(9) -0.0021(7) 0.0019(6) 0.0061(6)
C19 0.0213(7) 0.0263(8) 0.0265(8) 0.0005(6) 0.0048(6) 0.0014(6)
C6 0.0205(7) 0.0247(8) 0.0406(9) 0.0026(7) -0.0001(6) -0.0001(6)
N1 0.0522(10) 0.0538(11) 0.0492(10) -0.0054(9) -0.0070(9) -0.0136(9)
C8 0.0232(7) 0.0245(8) 0.0266(8) 0.0036(6) 0.0037(6) 0.0018(6)
C7 0.0222(7) 0.0275(8) 0.0335(8) 0.0035(7) 0.0045(6) 0.0011(6)
O3 0.0707(12) 0.1174(17) 0.0557(11) 0.0030(11) -0.0252(9) -0.0289(12)
C20 0.0232(7) 0.0295(8) 0.0329(8) -0.0065(7) 0.0055(6) -0.0012(6)
C16 0.0229(7) 0.0264(8) 0.0408(9) 0.0041(7) 0.0007(7) 0.0004(6)
C22 0.0358(9) 0.0265(8) 0.0294(8) 0.0018(7) 0.0019(7) 0.0081(7)
C9 0.0334(8) 0.0240(8) 0.0282(8) 0.0047(6) 0.0044(7) 0.0056(6)
C5 0.0296(8) 0.0343(9) 0.0426(10) 0.0046(8) 0.0045(7) 0.0063(7)
O2 0.0711(12) 0.1251(18) 0.0626(11) -0.0046(11) 0.0019(9) -0.0547(12)
C10 0.0376(9) 0.0261(8) 0.0289(8) -0.0031(7) 0.0023(7) 0.0021(7)
C21 0.0363(9) 0.0371(10) 0.0397(10) -0.0012(8) -0.0025(8) 0.0107(8)
C15 0.0426(10) 0.0348(9) 0.0292(8) 0.0027(7) -0.0027(7) -0.0040(8)
C4 0.0364(9) 0.0450(11) 0.0434(10) 0.0094(9) -0.0024(8) 0.0008(8)
C18 0.0310(9) 0.0274(9) 0.0527(11) 0.0065(8) -0.0005(8) 0.0005(7)
C23 0.0498(11) 0.0395(10) 0.0376(10) 0.0080(8) 0.0108(8) 0.0114(9)
C1 0.0319(9) 0.0394(10) 0.0449(10) -0.0029(8) 0.0016(8) 0.0078(8)
C13 0.0421(10) 0.0369(10) 0.0387(10) -0.0040(8) -0.0045(8) -0.0058(8)
C14 0.0464(10) 0.0390(10) 0.0360(10) 0.0044(8) 0.0003(8) -0.0094(8)
C17 0.0269(8) 0.0294(9) 0.0677(13) 0.0104(9) 0.0086(8) 0.0002(7)
C11 0.0511(11) 0.0522(12) 0.0283(9) -0.0008(8) 0.0045(8) -0.0091(9)
C3 0.0310(9) 0.0395(10) 0.0601(13) 0.0124(9) -0.0102(8) 0.0058(8)
C2 0.0346(10) 0.0423(11) 0.0669(14) -0.0018(10) -0.0019(9) 0.0172(9)
C12 0.0583(13) 0.0604(13) 0.0289(9) -0.0038(9) -0.0055(9) -0.0111(11)
C27 0.0235(9) 0.0565(13) 0.0741(15) -0.0088(11) 0.0026(9) 0.0087(9)
C24 0.0862(17) 0.0562(14) 0.0365(11) 0.0161(10) 0.0117(11) 0.0194(13)
C26 0.0538(13) 0.0613(14) 0.0549(13) 0.0033(11) -0.0168(10) 0.0225(11)
C25 0.0898(19) 0.0692(17) 0.0434(12) 0.0161(12) -0.0112(12) 0.0272(15)
C28 0.0376(12) 0.082(2) 0.132(3) -0.0371(19) -0.0015(14) -0.0015(13)
C29 0.0554(16) 0.0638(18) 0.180(4) 0.009(2) -0.008(2) -0.0087(14)

loop_
_atom_type_symbol
_atom_type_description
_atom_type_scat_dispersion_real
_atom_type_scat_dispersion_imag
_atom_type_scat_source
C C 0.0033 0.0016 'International Tables Vol C Tables 4.2.6.8 and 6.1.1.4'
H H 0.0000 0.0000 'International Tables Vol C Tables 4.2.6.8 and 6.1.1.4'
F F 0.0171 0.0103 'International Tables Vol C Tables 4.2.6.8 and 6.1.1.4'
N N 0.0061 0.0033 'International Tables Vol C Tables 4.2.6.8 and 6.1.1.4'
O O 0.0106 0.0060 'International Tables Vol C Tables 4.2.6.8 and 6.1.1.4'

loop_
_geom_angle_atom_site_label_1
_geom_angle_atom_site_label_2
_geom_angle_atom_site_label_3
_geom_angle
_geom_angle_site_symmetry_1
_geom_angle_site_symmetry_3
_geom_angle_publ_flag
N3 N2 C19 113.59(13) . . ?
N3 N2 C16 104.87(12) . . ?
C16 N2 C19 108.42(12) . . ?
N2 N3 H3 122.9 . . ?
C18 N3 N2 114.23(13) . . ?
C18 N3 H3 122.9 . . ?
C20 N4 C21 111.13(14) . . ?
C20 N4 C27 124.22(17) . . ?
C21 N4 C27 124.49(17) . . ?
N2 C19 C8 100.83(12) . . ?
N2 C19 C20 104.68(12) . . ?
N2 C19 C22 118.30(13) . . ?
C8 C19 C20 113.77(13) . . ?
C22 C19 C8 117.39(13) . . ?
C22 C19 C20 101.68(13) . . ?
C5 C6 C7 120.46(15) . . ?
C5 C6 C1 118.33(16) . . ?
C1 C6 C7 121.19(16) . . ?
O3 N1 C13 118.55(19) . . ?
O2 N1 O3 122.74(19) . . ?
O2 N1 C13 118.71(18) . . ?
C19 C8 H8 108.5 . . ?
C19 C8 C7 105.80(12) . . ?
C7 C8 H8 108.5 . . ?
C9 C8 C19 112.32(13) . . ?
C9 C8 H8 108.5 . . ?
C9 C8 C7 113.09(13) . . ?
C6 C7 C8 111.39(13) . . ?
C6 C7 H7 108.7 . . ?
C6 C7 C16 114.20(14) . . ?
C8 C7 H7 108.7 . . ?
C16 C7 C8 105.01(12) . . ?
C16 C7 H7 108.7 . . ?
O5 C20 N4 126.69(15) . . ?
O5 C20 C19 124.91(15) . . ?
N4 C20 C19 108.35(14) . . ?
N2 C16 C7 105.68(13) . . ?
N2 C16 H16 108.6 . . ?
N2 C16 C17 105.19(13) . . ?
C7 C16 H16 108.6 . . ?
C17 C16 C7 119.73(15) . . ?
C17 C16 H16 108.6 . . ?
C21 C22 C19 108.46(14) . . ?
C23 C22 C19 132.43(16) . . ?
C23 C22 C21 118.98(17) . . ?
O1 C9 C8 122.04(16) . . ?
O1 C9 C10 120.43(15) . . ?
C10 C9 C8 117.40(13) . . ?
C6 C5 H5 119.2 . . ?
C6 C5 C4 121.55(17) . . ?
C4 C5 H5 119.2 . . ?
C15 C10 C9 121.85(15) . . ?
C15 C10 C11 119.73(17) . . ?
C11 C10 C9 118.42(16) . . ?
C22 C21 N4 109.75(15) . . ?
C26 C21 N4 127.71(18) . . ?
C26 C21 C22 122.45(19) . . ?
C10 C15 H15 119.6 . . ?
C14 C15 C10 120.74(17) . . ?
C14 C15 H15 119.6 . . ?
C5 C4 H4 121.1 . . ?
C3 C4 C5 117.90(19) . . ?
C3 C4 H4 121.1 . . ?
O4 C18 N3 125.25(18) . . ?
O4 C18 C17 127.19(17) . . ?
N3 C18 C17 107.51(14) . . ?
C22 C23 H23 120.3 . . ?
C22 C23 C24 119.3(2) . . ?
C24 C23 H23 120.3 . . ?
C6 C1 H1 119.6 . . ?
C6 C1 C2 120.75(18) . . ?
C2 C1 H1 119.6 . . ?
C14 C13 N1 118.55(17) . . ?
C14 C13 C12 122.80(18) . . ?
C12 C13 N1 118.61(17) . . ?
C15 C14 H14 121.0 . . ?
C13 C14 C15 118.02(17) . . ?
C13 C14 H14 121.0 . . ?
C16 C17 H17A 111.3 . . ?
C16 C17 H17B 111.3 . . ?
C18 C17 C16 102.47(14) . . ?
C18 C17 H17A 111.3 . . ?
C18 C17 H17B 111.3 . . ?
H17A C17 H17B 109.2 . . ?
C10 C11 H11 119.9 . . ?
C12 C11 C10 120.15(18) . . ?
C12 C11 H11 119.9 . . ?
F1 C3 C2 118.91(18) . . ?
C4 C3 F1 118.04(19) . . ?
C4 C3 C2 123.05(18) . . ?
C1 C2 H2 120.8 . . ?
C3 C2 C1 118.41(18) . . ?
C3 C2 H2 120.8 . . ?
C13 C12 H12 120.7 . . ?
C11 C12 C13 118.55(18) . . ?
C11 C12 H12 120.7 . . ?
N4 C27 H27A 109.0 . . ?
N4 C27 H27B 109.0 . . ?
N4 C27 C28 112.97(19) . . ?
H27A C27 H27B 107.8 . . ?
C28 C27 H27A 109.0 . . ?
C28 C27 H27B 109.0 . . ?
C23 C24 H24 119.8 . . ?
C25 C24 C23 120.4(2) . . ?
C25 C24 H24 119.8 . . ?
C21 C26 H26 121.3 . . ?
C21 C26 C25 117.4(2) . . ?
C25 C26 H26 121.3 . . ?
C24 C25 C26 121.4(2) . . ?
C24 C25 H25 119.3 . . ?
C26 C25 H25 119.3 . . ?
C27 C28 H28 115.4 . . ?
C29 C28 C27 129.2(3) . . ?
C29 C28 H28 115.4 . . ?
C28 C29 H29A 120.0 . . ?
C28 C29 H29B 120.0 . . ?
H29A C29 H29B 120.0 . . ?

loop_
_geom_bond_atom_site_label_1
_geom_bond_atom_site_label_2
_geom_bond_distance
_geom_bond_site_symmetry_2
_geom_bond_publ_flag
O5 C20 1.218(2) . ?
O1 C9 1.207(2) . ?
F1 C3 1.362(2) . ?
N2 N3 1.4185(19) . ?
N2 C19 1.497(2) . ?
N2 C16 1.494(2) . ?
O4 C18 1.215(2) . ?
N3 H3 0.8600 . ?
N3 C18 1.351(2) . ?
N4 C20 1.350(2) . ?
N4 C21 1.417(2) . ?
N4 C27 1.463(2) . ?
C19 C8 1.544(2) . ?
C19 C20 1.546(2) . ?
C19 C22 1.517(2) . ?
C6 C7 1.512(2) . ?
C6 C5 1.384(2) . ?
C6 C1 1.388(2) . ?
N1 O3 1.211(2) . ?
N1 O2 1.211(2) . ?
N1 C13 1.472(3) . ?
C8 H8 0.9800 . ?
C8 C7 1.555(2) . ?
C8 C9 1.516(2) . ?
C7 H7 0.9800 . ?
C7 C16 1.535(2) . ?
C16 H16 0.9800 . ?
C16 C17 1.528(2) . ?
C22 C21 1.389(2) . ?
C22 C23 1.379(2) . ?
C9 C10 1.500(2) . ?
C5 H5 0.9300 . ?
C5 C4 1.388(3) . ?
C10 C15 1.387(2) . ?
C10 C11 1.393(2) . ?
C21 C26 1.377(3) . ?
C15 H15 0.9300 . ?
C15 C14 1.379(3) . ?
C4 H4 0.9300 . ?
C4 C3 1.362(3) . ?
C18 C17 1.518(2) . ?
C23 H23 0.9300 . ?
C23 C24 1.391(3) . ?
C1 H1 0.9300 . ?
C1 C2 1.391(3) . ?
C13 C14 1.374(3) . ?
C13 C12 1.381(3) . ?
C14 H14 0.9300 . ?
C17 H17A 0.9700 . ?
C17 H17B 0.9700 . ?
C11 H11 0.9300 . ?
C11 C12 1.374(3) . ?
C3 C2 1.363(3) . ?
C2 H2 0.9300 . ?
C12 H12 0.9300 . ?
C27 H27A 0.9700 . ?
C27 H27B 0.9700 . ?
C27 C28 1.481(4) . ?
C24 H24 0.9300 . ?
C24 C25 1.371(4) . ?
C26 H26 0.9300 . ?
C26 C25 1.384(4) . ?
C25 H25 0.9300 . ?
C28 H28 0.9300 . ?
C28 C29 1.232(4) . ?
C29 H29A 0.9300 . ?
C29 H29B 0.9300 . ?

loop_
_geom_torsion_atom_site_label_1
_geom_torsion_atom_site_label_2
_geom_torsion_atom_site_label_3
_geom_torsion_atom_site_label_4
_geom_torsion
_geom_torsion_site_symmetry_1
_geom_torsion_site_symmetry_2
_geom_torsion_site_symmetry_3
_geom_torsion_site_symmetry_4
_geom_torsion_publ_flag
O1 C9 C10 C15 -142.13(18) . . . . ?
O1 C9 C10 C11 37.9(2) . . . . ?
F1 C3 C2 C1 179.10(18) . . . . ?
N2 N3 C18 O4 170.8(2) . . . . ?
N2 N3 C18 C17 -7.0(2) . . . . ?
N2 C19 C8 C7 34.44(14) . . . . ?
N2 C19 C8 C9 158.28(12) . . . . ?
N2 C19 C20 O5 61.5(2) . . . . ?
N2 C19 C20 N4 -115.88(14) . . . . ?
N2 C19 C22 C21 108.33(16) . . . . ?
N2 C19 C22 C23 -75.9(2) . . . . ?
N2 C16 C17 C18 -23.68(19) . . . . ?
O4 C18 C17 C16 -158.6(2) . . . . ?
N3 N2 C19 C8 -153.82(12) . . . . ?
N3 N2 C19 C20 87.87(15) . . . . ?
N3 N2 C19 C22 -24.40(18) . . . . ?
N3 N2 C16 C7 147.89(13) . . . . ?
N3 N2 C16 C17 20.29(18) . . . . ?
N3 C18 C17 C16 19.0(2) . . . . ?
N4 C21 C26 C25 175.7(2) . . . . ?
N4 C27 C28 C29 -150.4(3) . . . . ?
C19 N2 N3 C18 109.52(16) . . . . ?
C19 N2 C16 C7 26.22(16) . . . . ?
C19 N2 C16 C17 -101.37(16) . . . . ?
C19 C8 C7 C6 -143.76(13) . . . . ?
C19 C8 C7 C16 -19.65(16) . . . . ?
C19 C8 C9 O1 -112.85(17) . . . . ?
C19 C8 C9 C10 63.08(18) . . . . ?
C19 C22 C21 N4 1.7(2) . . . . ?
C19 C22 C21 C26 178.62(19) . . . . ?
C19 C22 C23 C24 -177.3(2) . . . . ?
C6 C7 C16 N2 119.06(14) . . . . ?
C6 C7 C16 C17 -122.66(16) . . . . ?
C6 C5 C4 C3 1.1(3) . . . . ?
C6 C1 C2 C3 0.4(3) . . . . ?
N1 C13 C14 C15 176.84(18) . . . . ?
N1 C13 C12 C11 -177.7(2) . . . . ?
C8 C19 C20 O5 -47.6(2) . . . . ?
C8 C19 C20 N4 134.99(14) . . . . ?
C8 C19 C22 C21 -130.38(15) . . . . ?
C8 C19 C22 C23 45.4(3) . . . . ?
C8 C7 C16 N2 -3.25(16) . . . . ?
C8 C7 C16 C17 115.03(16) . . . . ?
C8 C9 C10 C15 41.9(2) . . . . ?
C8 C9 C10 C11 -138.13(17) . . . . ?
C7 C6 C5 C4 -179.87(17) . . . . ?
C7 C6 C1 C2 179.08(17) . . . . ?
C7 C8 C9 O1 6.8(2) . . . . ?
C7 C8 C9 C10 -177.24(13) . . . . ?
C7 C16 C17 C18 -142.21(16) . . . . ?
O3 N1 C13 C14 176.6(2) . . . . ?
O3 N1 C13 C12 -5.6(3) . . . . ?
C20 N4 C21 C22 3.7(2) . . . . ?
C20 N4 C21 C26 -173.0(2) . . . . ?
C20 N4 C27 C28 93.8(3) . . . . ?
C20 C19 C8 C7 145.92(13) . . . . ?
C20 C19 C8 C9 -90.24(16) . . . . ?
C20 C19 C22 C21 -5.58(18) . . . . ?
C20 C19 C22 C23 170.2(2) . . . . ?
C16 N2 N3 C18 -8.69(19) . . . . ?
C16 N2 C19 C8 -37.67(15) . . . . ?
C16 N2 C19 C20 -155.99(13) . . . . ?
C16 N2 C19 C22 91.75(16) . . . . ?
C22 C19 C8 C7 -95.56(16) . . . . ?
C22 C19 C8 C9 28.28(19) . . . . ?
C22 C19 C20 O5 -174.78(16) . . . . ?
C22 C19 C20 N4 7.81(17) . . . . ?
C22 C21 C26 C25 -0.7(3) . . . . ?
C22 C23 C24 C25 0.1(4) . . . . ?
C9 C8 C7 C6 92.89(16) . . . . ?
C9 C8 C7 C16 -143.00(13) . . . . ?
C9 C10 C15 C14 -179.83(17) . . . . ?
C9 C10 C11 C12 178.97(19) . . . . ?
C5 C6 C7 C8 76.66(19) . . . . ?
C5 C6 C7 C16 -42.1(2) . . . . ?
C5 C6 C1 C2 0.9(3) . . . . ?
C5 C4 C3 F1 -179.85(18) . . . . ?
C5 C4 C3 C2 0.3(3) . . . . ?
O2 N1 C13 C14 -2.8(3) . . . . ?
O2 N1 C13 C12 175.1(2) . . . . ?
C10 C15 C14 C13 0.8(3) . . . . ?
C10 C11 C12 C13 0.9(3) . . . . ?
C21 N4 C20 O5 175.28(17) . . . . ?
C21 N4 C20 C19 -7.37(19) . . . . ?
C21 N4 C27 C28 -81.3(3) . . . . ?
C21 C22 C23 C24 -1.9(3) . . . . ?
C21 C26 C25 C24 -1.1(4) . . . . ?
C15 C10 C11 C12 -1.0(3) . . . . ?
C4 C3 C2 C1 -1.1(3) . . . . ?
C23 C22 C21 N4 -174.75(17) . . . . ?
C23 C22 C21 C26 2.2(3) . . . . ?
C23 C24 C25 C26 1.4(4) . . . . ?
C1 C6 C7 C8 -101.49(18) . . . . ?
C1 C6 C7 C16 139.76(16) . . . . ?
C1 C6 C5 C4 -1.7(3) . . . . ?
C14 C13 C12 C11 0.1(3) . . . . ?
C11 C10 C15 C14 0.2(3) . . . . ?
C12 C13 C14 C15 -0.9(3) . . . . ?
C27 N4 C20 O5 -0.4(3) . . . . ?
C27 N4 C20 C19 176.97(17) . . . . ?
C27 N4 C21 C22 179.37(18) . . . . ?
C27 N4 C21 C26 2.7(3) . . . . ?
